data_4504661
loop_
_publ_author_name
'Prasad, T. K.'
'Rajasekharan, M. V.'

_publ_section_title
;
 A Novel Water Octamer in Ce(dipic)2(H2O)3&#x00B7;4H2O:&#x2009;
 Crystallographic, Thermal, and Theoretical Studies
;
_journal_issue 2
_journal_name_full 'Crystal Growth &amp; Design'
_journal_page_first 488
_journal_paper_doi 10.1021/cg050417m
_journal_volume 6
_journal_year 2006
_chemical_formula_moiety 'C14 H12 Ce N2 O11, 4(H2 O)'
_chemical_formula_sum 'C14 H20 Ce N2 O15'
_chemical_formula_weight 596.44
_chemical_name_systematic
;
 Triaquabis{pyridine-2,6-dicarboxylato}cerium(IV)tertahydrate 
;
_space_group_IT_number 2
_symmetry_cell_setting triclinic
_symmetry_space_group_name_Hall '-P 1'
_symmetry_space_group_name_H-M 'P -1'
_atom_sites_solution_hydrogens geom
_atom_sites_solution_primary direct
_atom_sites_solution_secondary difmap
_audit_creation_method SHELXL-97
_cell_angle_alpha 93.8160(10)
_cell_angle_beta 107.8430(10)
_cell_angle_gamma 93.6880(10)
_cell_formula_units_Z 2
_cell_length_a 10.0048(8)
_cell_length_b 10.4951(8)
_cell_length_c 10.6453(8)
_cell_measurement_reflns_used 5296
_cell_measurement_temperature 100(2)
_cell_measurement_theta_max 26.02
_cell_measurement_theta_min 2.45
_cell_volume 1057.42(14)
_computing_cell_refinement 'Bruker SMART'
_computing_data_collection 'Bruker SMART'
_computing_data_reduction 'Bruker SAINT'
_computing_molecular_graphics 'Mercury v. 1.3 (CCDC)'
_computing_publication_material 'SHELXL-97 (Sheldrick, 1997)'
_computing_structure_refinement 'SHELXL-97 (Sheldrick, 1997)'
_computing_structure_solution 'SHELXS-97 (Sheldrick, 1997)'
_diffrn_ambient_temperature 100(2)
_diffrn_measured_fraction_theta_full 0.993
_diffrn_measured_fraction_theta_max 0.993
_diffrn_measurement_device_type 'CCD area detector'
_diffrn_measurement_method 'phi and omega scans'
_diffrn_radiation_monochromator graphite
_diffrn_radiation_source 'sealed tube'
_diffrn_radiation_type MoK\a
_diffrn_radiation_wavelength 0.71073
_diffrn_reflns_av_R_equivalents 0.0163
_diffrn_reflns_av_sigmaI/netI 0.0184
_diffrn_reflns_limit_h_max 12
_diffrn_reflns_limit_h_min -12
_diffrn_reflns_limit_k_max 12
_diffrn_reflns_limit_k_min -12
_diffrn_reflns_limit_l_max 13
_diffrn_reflns_limit_l_min -13
_diffrn_reflns_number 10880
_diffrn_reflns_theta_full 26.03
_diffrn_reflns_theta_max 26.03
_diffrn_reflns_theta_min 1.95
_diffrn_standards_decay_% 0
_exptl_absorpt_coefficient_mu 2.232
_exptl_absorpt_correction_T_max 0.547
_exptl_absorpt_correction_T_min 0.469
_exptl_absorpt_correction_type multi-scan
_exptl_absorpt_process_details 'SADABS absorption correction - V2.10'
_exptl_crystal_colour yellow
_exptl_crystal_density_diffrn 1.873
_exptl_crystal_density_method 'not measured'
_exptl_crystal_description Prismatic
_exptl_crystal_F_000 592
_exptl_crystal_size_max 0.45
_exptl_crystal_size_mid 0.31
_exptl_crystal_size_min 0.27
_refine_diff_density_max 0.335
_refine_diff_density_min -0.862
_refine_diff_density_rms 0.122
_refine_ls_extinction_method none
_refine_ls_goodness_of_fit_ref 1.241
_refine_ls_hydrogen_treatment mixed
_refine_ls_matrix_type full
_refine_ls_number_parameters 345
_refine_ls_number_reflns 4140
_refine_ls_number_restraints 14
_refine_ls_restrained_S_all 1.240
_refine_ls_R_factor_all 0.0175
_refine_ls_R_factor_gt 0.0173
_refine_ls_shift/su_max 0.002
_refine_ls_shift/su_mean 0.000
_refine_ls_structure_factor_coef Fsqd
_refine_ls_weighting_details 'calc w=1/[\s^2^(Fo^2^)+(0.0238P)^2^+0.6403P] where P=(Fo^2^+2Fc^2^)/3'
_refine_ls_weighting_scheme calc
_refine_ls_wR_factor_gt 0.0480
_refine_ls_wR_factor_ref 0.0481
_reflns_number_gt 4105
_reflns_number_total 4140
_reflns_threshold_expression >2sigma(I)
_cod_data_source_file cg050417msi20050814_110540.cif
_cod_data_source_block mvr27_m
_cod_original_sg_symbol_H-M P-1
_cod_database_code 4504661

loop_
_symmetry_equiv_pos_as_xyz
'x, y, z'
'-x, -y, -z'

loop_
_atom_site_label
_atom_site_type_symbol
_atom_site_fract_x
_atom_site_fract_y
_atom_site_fract_z
_atom_site_U_iso_or_equiv
_atom_site_adp_type
_atom_site_occupancy
_atom_site_symmetry_multiplicity
_atom_site_calc_flag
_atom_site_refinement_flags
Ce Ce 0.194192(10) 0.318527(9) 0.902769(10) 0.00745(5) Uani 1 1 d .
C11 C 0.2072(2) 0.00991(19) 0.9813(2) 0.0105(4) Uani 1 1 d .
C12 C 0.2571(2) -0.1012(2) 1.0345(2) 0.0133(4) Uani 1 1 d .
H12 H 0.2003 -0.1804 1.0108 0.016 Uiso 1 1 calc R
C13 C 0.3928(2) -0.0935(2) 1.1234(2) 0.0151(4) Uani 1 1 d .
H13 H 0.4293 -0.1678 1.1628 0.018 Uiso 1 1 calc R
C14 C 0.4747(2) 0.0228(2) 1.1544(2) 0.0145(4) Uani 1 1 d .
H14 H 0.5675 0.0298 1.2151 0.017 Uiso 1 1 calc R
C15 C 0.4175(2) 0.1286(2) 1.0944(2) 0.0109(4) Uani 1 1 d .
C16 C 0.4955(2) 0.2590(2) 1.1076(2) 0.0114(4) Uani 1 1 d .
C17 C 0.0629(2) 0.0184(2) 0.8845(2) 0.0104(4) Uani 1 1 d .
C21 C -0.0515(2) 0.36649(19) 0.6119(2) 0.0115(4) Uani 1 1 d .
C22 C -0.1276(2) 0.3595(2) 0.4782(2) 0.0153(4) Uani 1 1 d .
H22 H -0.2074 0.4067 0.4473 0.018 Uiso 1 1 calc R
C23 C -0.0833(2) 0.2810(2) 0.3908(2) 0.0176(5) Uani 1 1 d .
H23 H -0.1341 0.2723 0.2988 0.021 Uiso 1 1 calc R
C24 C 0.0360(2) 0.2154(2) 0.4393(2) 0.0162(4) Uani 1 1 d .
H24 H 0.0685 0.1621 0.3811 0.019 Uiso 1 1 calc R
C25 C 0.1061(2) 0.2297(2) 0.5741(2) 0.0113(4) Uani 1 1 d .
C26 C 0.2407(2) 0.1705(2) 0.6399(2) 0.0119(4) Uani 1 1 d .
C27 C -0.0843(2) 0.4467(2) 0.7191(2) 0.0110(4) Uani 1 1 d .
N11 N 0.28614(18) 0.12205(16) 1.01096(16) 0.0095(3) Uani 1 1 d .
N12 N 0.06141(17) 0.30219(16) 0.65830(17) 0.0094(3) Uani 1 1 d .
O11 O 0.41920(15) 0.34285(14) 1.04351(14) 0.0120(3) Uani 1 1 d .
O12 O 0.62108(15) 0.27786(14) 1.17071(15) 0.0156(3) Uani 1 1 d .
O13 O 0.03735(15) 0.13167(13) 0.84920(14) 0.0114(3) Uani 1 1 d .
O14 O -0.02146(16) -0.07734(14) 0.84396(15) 0.0132(3) Uani 1 1 d .
O21 O 0.29186(15) 0.20014(14) 0.76535(14) 0.0116(3) Uani 1 1 d .
O22 O 0.29412(16) 0.10242(16) 0.57325(16) 0.0186(3) Uani 1 1 d .
O23 O -0.01670(15) 0.42214(14) 0.83808(14) 0.0120(3) Uani 1 1 d .
O24 O -0.16750(16) 0.52972(14) 0.69215(15) 0.0150(3) Uani 1 1 d .
O31 O 0.30446(16) 0.46916(14) 0.79997(15) 0.0122(3) Uani 1 1 d D
O32 O 0.22554(16) 0.53034(14) 1.02962(15) 0.0125(3) Uani 1 1 d D
O33 O 0.10426(16) 0.30107(14) 1.08652(15) 0.0130(3) Uani 1 1 d D
O1W O 0.78480(18) 0.10271(17) 0.62093(18) 0.0228(4) Uani 1 1 d D
O2W O 0.58284(19) 0.65353(18) 0.64754(18) 0.0248(4) Uani 1 1 d D
O3W O 0.54474(17) 0.42716(16) 0.74748(16) 0.0164(3) Uani 1 1 d D
O4W O 0.55089(18) 0.22424(16) 0.57598(17) 0.0199(3) Uani 1 1 d D
H31A H 0.322(4) 0.5482(19) 0.823(3) 0.045(10) Uiso 1 1 d D
H31B H 0.373(3) 0.444(3) 0.782(3) 0.032(9) Uiso 1 1 d D
H32A H 0.295(3) 0.545(3) 1.099(2) 0.036(9) Uiso 1 1 d D
H32B H 0.156(2) 0.549(3) 1.053(3) 0.027(8) Uiso 1 1 d D
H33A H 0.125(3) 0.353(2) 1.153(2) 0.019(7) Uiso 1 1 d D
H33B H 0.068(3) 0.232(2) 1.100(3) 0.037(9) Uiso 1 1 d D
H1A H 0.774(3) 0.035(2) 0.572(3) 0.030(8) Uiso 1 1 d D
H1B H 0.848(3) 0.095(4) 0.689(3) 0.052(11) Uiso 1 1 d D
H2A H 0.655(3) 0.640(3) 0.628(3) 0.040(10) Uiso 1 1 d D
H2B H 0.531(3) 0.692(3) 0.585(3) 0.051(11) Uiso 1 1 d D
H3A H 0.555(3) 0.496(2) 0.716(3) 0.034(9) Uiso 1 1 d D
H3B H 0.549(3) 0.367(2) 0.693(3) 0.027(8) Uiso 1 1 d D
H4A H 0.625(3) 0.187(3) 0.594(3) 0.044(10) Uiso 1 1 d D
H4B H 0.485(3) 0.171(3) 0.574(3) 0.041(10) Uiso 1 1 d D

loop_
_atom_site_aniso_label
_atom_site_aniso_U_11
_atom_site_aniso_U_22
_atom_site_aniso_U_33
_atom_site_aniso_U_23
_atom_site_aniso_U_13
_atom_site_aniso_U_12
Ce 0.00734(7) 0.00697(7) 0.00737(7) 0.00056(4) 0.00129(5) 0.00078(4)
C11 0.0123(10) 0.0106(10) 0.0091(9) -0.0001(8) 0.0043(8) 0.0007(8)
C12 0.0161(10) 0.0099(10) 0.0149(10) 0.0016(8) 0.0067(8) 0.0002(8)
C13 0.0194(11) 0.0132(10) 0.0154(11) 0.0058(8) 0.0073(9) 0.0063(8)
C14 0.0133(10) 0.0164(11) 0.0132(10) 0.0036(8) 0.0024(8) 0.0044(8)
C15 0.0115(10) 0.0122(10) 0.0091(9) 0.0002(8) 0.0035(8) 0.0019(8)
C16 0.0117(10) 0.0129(10) 0.0097(9) 0.0004(8) 0.0034(8) 0.0017(8)
C17 0.0129(10) 0.0119(10) 0.0079(9) 0.0005(8) 0.0053(8) 0.0010(8)
C21 0.0104(9) 0.0109(10) 0.0126(10) 0.0010(8) 0.0027(8) 0.0006(7)
C22 0.0128(10) 0.0184(11) 0.0130(10) 0.0021(8) 0.0010(8) 0.0043(8)
C23 0.0173(11) 0.0237(12) 0.0092(10) -0.0006(9) 0.0002(8) 0.0036(9)
C24 0.0150(11) 0.0210(11) 0.0120(10) -0.0021(9) 0.0034(8) 0.0042(9)
C25 0.0103(9) 0.0110(10) 0.0117(10) 0.0000(8) 0.0025(8) -0.0003(8)
C26 0.0116(10) 0.0109(10) 0.0124(10) -0.0003(8) 0.0029(8) 0.0004(8)
C27 0.0087(9) 0.0115(10) 0.0122(10) 0.0015(8) 0.0026(8) -0.0003(8)
N11 0.0105(8) 0.0098(8) 0.0079(8) 0.0000(6) 0.0025(7) 0.0014(6)
N12 0.0090(8) 0.0092(8) 0.0094(8) 0.0002(6) 0.0021(6) -0.0005(6)
O11 0.0112(7) 0.0093(7) 0.0131(7) 0.0014(6) 0.0003(6) 0.0012(5)
O12 0.0105(7) 0.0142(7) 0.0185(8) 0.0022(6) -0.0012(6) 0.0016(6)
O13 0.0113(7) 0.0092(7) 0.0124(7) 0.0025(6) 0.0015(6) 0.0005(5)
O14 0.0160(7) 0.0108(7) 0.0117(7) 0.0001(6) 0.0037(6) -0.0033(6)
O21 0.0111(7) 0.0125(7) 0.0103(7) 0.0002(6) 0.0019(6) 0.0024(5)
O22 0.0154(8) 0.0240(8) 0.0149(8) -0.0049(6) 0.0027(6) 0.0080(6)
O23 0.0112(7) 0.0142(7) 0.0102(7) 0.0010(6) 0.0020(6) 0.0044(6)
O24 0.0141(7) 0.0166(8) 0.0140(7) 0.0025(6) 0.0028(6) 0.0069(6)
O31 0.0119(7) 0.0107(7) 0.0145(8) 0.0011(6) 0.0054(6) -0.0003(6)
O32 0.0121(7) 0.0125(7) 0.0124(7) -0.0013(6) 0.0036(6) 0.0001(6)
O33 0.0192(8) 0.0093(7) 0.0117(7) -0.0001(6) 0.0075(6) -0.0009(6)
O1W 0.0194(9) 0.0199(9) 0.0221(9) -0.0044(7) -0.0034(7) 0.0049(7)
O2W 0.0202(9) 0.0313(10) 0.0266(10) 0.0129(8) 0.0090(8) 0.0107(8)
O3W 0.0169(8) 0.0160(8) 0.0164(8) -0.0017(7) 0.0065(6) -0.0004(6)
O4W 0.0190(9) 0.0200(9) 0.0208(9) 0.0025(7) 0.0051(7) 0.0067(7)

loop_
_atom_type_symbol
_atom_type_description
_atom_type_scat_dispersion_real
_atom_type_scat_dispersion_imag
_atom_type_scat_source
C C 0.0033 0.0016 'International Tables Vol C Tables 4.2.6.8 and 6.1.1.4'
H H 0.0000 0.0000 'International Tables Vol C Tables 4.2.6.8 and 6.1.1.4'
Ce Ce -0.2486 2.6331 'International Tables Vol C Tables 4.2.6.8 and 6.1.1.4'
N N 0.0061 0.0033 'International Tables Vol C Tables 4.2.6.8 and 6.1.1.4'
O O 0.0106 0.0060 'International Tables Vol C Tables 4.2.6.8 and 6.1.1.4'

loop_
_geom_angle_atom_site_label_1
_geom_angle_atom_site_label_2
_geom_angle_atom_site_label_3
_geom_angle
_geom_angle_site_symmetry_1
_geom_angle_site_symmetry_3
_geom_angle_publ_flag
O11 Ce O21 83.90(5) . . y
O11 Ce O13 127.44(5) . . y
O21 Ce O13 79.87(5) . . y
O11 Ce O23 142.49(5) . . y
O21 Ce O23 127.14(5) . . y
O13 Ce O23 83.14(5) . . y
O11 Ce O31 78.18(5) . . y
O21 Ce O31 73.34(5) . . y
O13 Ce O31 140.57(5) . . y
O23 Ce O31 90.41(5) . . y
O11 Ce O33 90.54(5) . . y
O21 Ce O33 142.11(5) . . y
O13 Ce O33 74.04(5) . . y
O23 Ce O33 76.65(5) . . y
O31 Ce O33 141.93(5) . . y
O11 Ce O32 72.97(5) . . y
O21 Ce O32 141.06(5) . . y
O13 Ce O32 139.00(5) . . y
O23 Ce O32 69.53(5) . . y
O31 Ce O32 71.55(5) . . y
O33 Ce O32 70.38(5) . . y
O11 Ce N11 63.89(5) . . y
O21 Ce N11 70.67(5) . . y
O13 Ce N11 63.56(5) . . y
O23 Ce N11 139.87(5) . . y
O31 Ce N11 129.45(5) . . y
O33 Ce N11 73.25(5) . . y
O32 Ce N11 122.09(5) . . y
O11 Ce N12 140.33(5) . . y
O21 Ce N12 63.97(5) . . y
O13 Ce N12 71.43(5) . . y
O23 Ce N12 63.18(5) . . y
O31 Ce N12 70.99(5) . . y
O33 Ce N12 129.08(5) . . y
O32 Ce N12 117.91(5) . . y
N11 Ce N12 120.00(5) . . y
N11 C11 C12 122.03(19) . . ?
N11 C11 C17 113.05(17) . . ?
C12 C11 C17 124.92(19) . . ?
C11 C12 C13 118.19(19) . . ?
C14 C13 C12 119.8(2) . . ?
C15 C14 C13 118.2(2) . . ?
N11 C15 C14 122.10(19) . . ?
N11 C15 C16 112.66(18) . . ?
C14 C15 C16 125.14(19) . . ?
O12 C16 O11 125.32(19) . . ?
O12 C16 C15 120.87(19) . . ?
O11 C16 C15 113.76(18) . . ?
O14 C17 O13 124.10(19) . . ?
O14 C17 C11 121.22(18) . . ?
O13 C17 C11 114.69(17) . . ?
N12 C21 C22 122.55(19) . . ?
N12 C21 C27 112.71(18) . . ?
C22 C21 C27 124.74(19) . . ?
C21 C22 C23 117.9(2) . . ?
C22 C23 C24 119.5(2) . . ?
C25 C24 C23 118.4(2) . . ?
N12 C25 C24 122.02(19) . . ?
N12 C25 C26 113.51(18) . . ?
C24 C25 C26 124.43(19) . . ?
O22 C26 O21 125.32(19) . . ?
O22 C26 C25 120.11(19) . . ?
O21 C26 C25 114.54(18) . . ?
O24 C27 O23 124.39(19) . . ?
O24 C27 C21 121.14(19) . . ?
O23 C27 C21 114.46(17) . . ?
C15 N11 C11 119.65(18) . . ?
C15 N11 Ce 119.62(13) . . ?
C11 N11 Ce 120.66(13) . . ?
C21 N12 C25 119.59(18) . . ?
C21 N12 Ce 120.89(13) . . ?
C25 N12 Ce 119.52(13) . . ?
C16 O11 Ce 129.88(13) . . ?
C17 O13 Ce 127.76(13) . . ?
C26 O21 Ce 128.18(13) . . ?
C26 O22 O4W 109.20(14) . . ?
C27 O23 Ce 126.11(13) . . ?
Ce O31 O3W 121.89(7) . . ?
O4W O1W O22 102.94(7) . 2_656 y
O4W O1W O13 129.60(8) . 1_655 y
O22 O1W O13 125.91(7) 2_656 1_655 y
O3W O2W O4W 137.09(9) . 2_666 y
O3W O2W O24 71.74(6) . 1_655 y
O4W O2W O24 126.67(8) 2_666 1_655 y
O31 O3W O2W 97.98(7) . . y
O31 O3W O4W 119.98(8) . . y
O2W O3W O4W 111.19(8) . . y
O31 O3W O32 111.80(7) . 2_667 y
O2W O3W O32 96.34(7) . 2_667 y
O4W O3W O32 115.34(7) . 2_667 y
O1W O4W O3W 118.99(8) . . y
O1W O4W O22 122.37(8) . . y
O3W O4W O22 95.10(7) . . y

loop_
_geom_bond_atom_site_label_1
_geom_bond_atom_site_label_2
_geom_bond_distance
_geom_bond_site_symmetry_2
_geom_bond_publ_flag
Ce O11 2.2773(14) . y
Ce O21 2.3300(14) . y
Ce O13 2.3538(14) . y
Ce O23 2.3692(14) . y
Ce O31 2.3790(15) . y
Ce O33 2.4030(15) . y
Ce O32 2.4728(15) . y
Ce N11 2.5171(17) . y
Ce N12 2.5218(17) . y
C11 N11 1.337(3) . ?
C11 C12 1.385(3) . ?
C11 C17 1.506(3) . ?
C12 C13 1.390(3) . ?
C13 C14 1.387(3) . ?
C14 C15 1.386(3) . ?
C15 N11 1.336(3) . ?
C15 C16 1.507(3) . ?
C16 O12 1.225(3) . ?
C16 O11 1.292(3) . ?
C17 O14 1.232(3) . ?
C17 O13 1.289(3) . ?
C21 N12 1.333(3) . ?
C21 C22 1.388(3) . ?
C21 C27 1.502(3) . ?
C22 C23 1.392(3) . ?
C23 C24 1.393(3) . ?
C24 C25 1.384(3) . ?
C25 N12 1.334(3) . ?
C25 C26 1.509(3) . ?
C26 O22 1.230(3) . ?
C26 O21 1.283(3) . ?
C27 O24 1.230(3) . ?
C27 O23 1.292(3) . ?
O22 O4W 2.786(2) . y
O31 O3W 2.686(2) . y
O1W O4W 2.667(2) . y
O1W O22 2.778(2) 2_656 y
O1W O13 2.902(2) 1_655 y
O2W O3W 2.718(2) . y
O2W O4W 2.788(2) 2_666 y
O2W O24 2.815(2) 1_655 y
O3W O4W 2.728(2) . y
O3W O32 2.738(2) 2_667 y
